data_4301372
loop_
_publ_author_name
'Susan E. Latturner'
'Daniel Bilc'
'S. D. Mahanti'
'Mercouri G. Kanatzidis'

_publ_section_title
;
R3Au6+xAl26T (R = Ca, Sr, Eu, Yb; T = Early Transition Metal): a Large
Family of Compounds with a Stuffed BaHg11 Structure Type Grown from Aluminum
Flux
;
_journal_name_full 'Inorganic Chemistry'
_journal_page_first 1346
_journal_page_last 1355
_journal_paper_doi 10.1021/ic801095v
_journal_volume 48
_journal_year 2009
_chemical_formula_sum 'Al26 Au5.9 Ca3 Cr'
_chemical_formula_weight 2035.82
_chemical_name_systematic
; 
 ? 
;
_space_group_IT_number 221
_symmetry_cell_setting cubic
_symmetry_space_group_name_Hall '-P 4 2 3'
_symmetry_space_group_name_H-M 'P m -3 m'
_atom_sites_solution_primary direct
_atom_sites_solution_secondary difmap
_audit_creation_method SHELXL-97
_cell_angle_alpha 90.00
_cell_angle_beta 90.00
_cell_angle_gamma 90.00
_cell_formula_units_Z 1
_cell_length_a 8.5768(3)
_cell_length_b 8.5768(3)
_cell_length_c 8.5768(3)
_cell_measurement_reflns_used 7068
_cell_measurement_temperature 293(2)
_cell_measurement_theta_max 30.49
_cell_measurement_theta_min 4.75
_cell_volume 630.92(4)
_computing_cell_refinement 'Bruker SAINT software (Bruker, 1999)'
_computing_data_collection 'Bruker SMART software (Bruker, 1997)'
_computing_data_reduction 'Bruker SAINT software (Bruker, 1999)'
_computing_structure_refinement 'SHELXL-97 (Sheldrick, 1997)'
_computing_structure_solution 'SHELXS-97 (Sheldrick, 1990)'
_diffrn_ambient_temperature 293(2)
_diffrn_measured_fraction_theta_full 0.979
_diffrn_measured_fraction_theta_max 0.979
_diffrn_measurement_device_type 'CCD area detector (Bruker AXS)'
_diffrn_measurement_method 'phi and omega scans'
_diffrn_radiation_monochromator graphite
_diffrn_radiation_source 'fine-focus sealed tube'
_diffrn_radiation_type MoK\a
_diffrn_radiation_wavelength 0.71073
_diffrn_reflns_av_R_equivalents 0.0643
_diffrn_reflns_av_sigmaI/netI 0.0217
_diffrn_reflns_limit_h_max 12
_diffrn_reflns_limit_h_min -12
_diffrn_reflns_limit_k_max 12
_diffrn_reflns_limit_k_min -11
_diffrn_reflns_limit_l_max 11
_diffrn_reflns_limit_l_min -12
_diffrn_reflns_number 7068
_diffrn_reflns_theta_full 30.49
_diffrn_reflns_theta_max 30.49
_diffrn_reflns_theta_min 4.75
_exptl_absorpt_coefficient_mu 36.099
_exptl_absorpt_correction_type multi-scan
_exptl_absorpt_process_details SADABS
_exptl_crystal_colour silver
_exptl_crystal_density_diffrn 5.358
_exptl_crystal_density_method 'not measured'
_exptl_crystal_description block
_exptl_crystal_F_000 888
_exptl_crystal_size_max 0.08
_exptl_crystal_size_mid 0.07
_exptl_crystal_size_min 0.05
_refine_diff_density_max 1.146
_refine_diff_density_min -1.142
_refine_diff_density_rms 0.234
_refine_ls_extinction_coef 0.0124(8)
_refine_ls_extinction_expression Fc^*^=kFc[1+0.001xFc^2^\l^3^/sin(2\q)]^-1/4^
_refine_ls_extinction_method SHELXL
_refine_ls_goodness_of_fit_ref 1.218
_refine_ls_matrix_type full
_refine_ls_number_parameters 21
_refine_ls_number_reflns 238
_refine_ls_number_restraints 0
_refine_ls_restrained_S_all 1.218
_refine_ls_R_factor_all 0.0282
_refine_ls_R_factor_gt 0.0242
_refine_ls_shift/su_max 0.043
_refine_ls_shift/su_mean 0.002
_refine_ls_structure_factor_coef Fsqd
_refine_ls_weighting_details 'calc w=1/[\s^2^(Fo^2^)+(0.0298P)^2^+2.7860P] where P=(Fo^2^+2Fc^2^)/3'
_refine_ls_weighting_scheme calc
_refine_ls_wR_factor_gt 0.0591
_refine_ls_wR_factor_ref 0.0605
_reflns_number_gt 220
_reflns_number_total 238
_reflns_threshold_expression >2sigma(I)
_cod_data_source_file ic801095v_si_001_01.cif
_cod_data_source_block 3sl188a
_cod_original_formula_sum 'Al26 Au5.90 Ca3 Cr'
_cod_database_code 4301372

loop_
_symmetry_equiv_pos_as_xyz
'x, y, z'
'-x, -y, z'
'-x, y, -z'
'x, -y, -z'
'z, x, y'
'z, -x, -y'
'-z, -x, y'
'-z, x, -y'
'y, z, x'
'-y, z, -x'
'y, -z, -x'
'-y, -z, x'
'y, x, -z'
'-y, -x, -z'
'y, -x, z'
'-y, x, z'
'x, z, -y'
'-x, z, y'
'-x, -z, -y'
'x, -z, y'
'z, y, -x'
'z, -y, x'
'-z, y, x'
'-z, -y, -x'
'-x, -y, -z'
'x, y, -z'
'x, -y, z'
'-x, y, z'
'-z, -x, -y'
'-z, x, y'
'z, x, -y'
'z, -x, y'
'-y, -z, -x'
'y, -z, x'
'-y, z, x'
'y, z, -x'
'-y, -x, z'
'y, x, z'
'-y, x, -z'
'y, -x, -z'
'-x, -z, y'
'x, -z, -y'
'x, z, y'
'-x, z, -y'
'-z, -y, x'
'-z, y, -x'
'z, -y, -x'
'z, y, x'

loop_
_atom_site_label
_atom_site_type_symbol
_atom_site_fract_x
_atom_site_fract_y
_atom_site_fract_z
_atom_site_U_iso_or_equiv
_atom_site_adp_type
_atom_site_occupancy
_atom_site_symmetry_multiplicity
_atom_site_calc_flag
_atom_site_refinement_flags
_atom_site_disorder_assembly
_atom_site_disorder_group
Au1 Au 0.0000 0.0000 0.0000 0.00(3) Uiso 0.008(6) 48 d SP . .
Au2 Au 0.0000 0.33500(11) 0.33500(11) 0.0067(3) Uani 0.490(6) 4 d SP . .
Al2 Al 0.0000 0.3633(7) 0.3633(7) 0.006(2) Uiso 0.510(6) 4 d SP . .
Ca3 Ca 0.5000 0.0000 0.0000 0.0089(7) Uani 1 16 d S . .
Cr1 Cr 0.5000 0.5000 0.5000 0.0049(8) Uani 1 48 d S . .
Al3 Al 0.5000 0.27247(18) 0.27247(18) 0.0090(6) Uani 1 4 d S . .
Al1 Al 0.16606(18) 0.16606(18) 0.16606(18) 0.0073(7) Uani 1 6 d S . .

loop_
_atom_site_aniso_label
_atom_site_aniso_U_11
_atom_site_aniso_U_22
_atom_site_aniso_U_33
_atom_site_aniso_U_23
_atom_site_aniso_U_13
_atom_site_aniso_U_12
Au2 0.0065(3) 0.0068(3) 0.0068(3) -0.0023(3) 0.000 0.000
Ca3 0.0063(8) 0.0142(14) 0.0063(8) 0.000 0.000 0.000
Cr1 0.0049(8) 0.0049(8) 0.0049(8) 0.000 0.000 0.000
Al3 0.0081(7) 0.0108(10) 0.0081(7) 0.000 0.0002(7) 0.000
Al1 0.0073(7) 0.0073(7) 0.0073(7) 0.0036(5) 0.0036(5) 0.0036(5)

loop_
_atom_type_symbol
_atom_type_description
_atom_type_scat_dispersion_real
_atom_type_scat_dispersion_imag
_atom_type_scat_source
Al Al 0.0645 0.0514 'International Tables Vol C Tables 4.2.6.8 and 6.1.1.4'
Ca Ca 0.2262 0.3064 'International Tables Vol C Tables 4.2.6.8 and 6.1.1.4'
Cr Cr 0.3209 0.6236 'International Tables Vol C Tables 4.2.6.8 and 6.1.1.4'
Au Au -2.0133 8.8022 'International Tables Vol C Tables 4.2.6.8 and 6.1.1.4'

loop_
_geom_angle_atom_site_label_1
_geom_angle_atom_site_label_2
_geom_angle_atom_site_label_3
_geom_angle
_geom_angle_site_symmetry_1
_geom_angle_site_symmetry_3
_geom_angle_publ_flag
Al1 Au1 Al1 180.00(12) 25 . ?
Al1 Au1 Al1 109.5 25 28 ?
Al1 Au1 Al1 70.5 . 28 ?
Al1 Au1 Al1 70.5 25 2 ?
Al1 Au1 Al1 109.5 . 2 ?
Al1 Au1 Al1 70.5 28 2 ?
Al1 Au1 Al1 109.5 25 26 ?
Al1 Au1 Al1 70.5 . 26 ?
Al1 Au1 Al1 109.5 28 26 ?
Al1 Au1 Al1 180.00(17) 2 26 ?
Al1 Au1 Al1 70.5 25 3 ?
Al1 Au1 Al1 109.5 . 3 ?
Al1 Au1 Al1 70.5 28 3 ?
Al1 Au1 Al1 109.5 2 3 ?
Al1 Au1 Al1 70.5 26 3 ?
Al1 Au1 Al1 109.5 25 27 ?
Al1 Au1 Al1 70.5 . 27 ?
Al1 Au1 Al1 109.5 28 27 ?
Al1 Au1 Al1 70.5 2 27 ?
Al1 Au1 Al1 109.5 26 27 ?
Al1 Au1 Al1 180.00(17) 3 27 ?
Al1 Au1 Al1 70.5 25 4 ?
Al1 Au1 Al1 109.5 . 4 ?
Al1 Au1 Al1 180.00(12) 28 4 ?
Al1 Au1 Al1 109.5 2 4 ?
Al1 Au1 Al1 70.5 26 4 ?
Al1 Au1 Al1 109.5 3 4 ?
Al1 Au1 Al1 70.5 27 4 ?
Al1 Au2 Al1 69.60(12) 28 . ?
Al1 Au2 Al2 129.22(9) 28 26_556 ?
Al1 Au2 Al2 129.22(9) . 26_556 ?
Al1 Au2 Al2 129.22(9) 28 2_565 ?
Al1 Au2 Al2 129.22(9) . 2_565 ?
Al2 Au2 Al2 79.3(3) 26_556 2_565 ?
Al1 Au2 Al3 131.48(6) 28 . ?
Al1 Au2 Al3 72.80(5) . . ?
Al2 Au2 Al3 98.30(7) 26_556 . ?
Al2 Au2 Al3 60.79(5) 2_565 . ?
Al1 Au2 Al3 131.48(6) 28 5 ?
Al1 Au2 Al3 72.80(5) . 5 ?
Al2 Au2 Al3 60.79(5) 26_556 5 ?
Al2 Au2 Al3 98.30(7) 2_565 5 ?
Al3 Au2 Al3 59.42(8) . 5 ?
Al1 Au2 Al3 72.80(5) 28 30 ?
Al1 Au2 Al3 131.48(6) . 30 ?
Al2 Au2 Al3 60.79(5) 26_556 30 ?
Al2 Au2 Al3 98.30(7) 2_565 30 ?
Al3 Au2 Al3 154.20(7) . 30 ?
Al3 Au2 Al3 114.15(6) 5 30 ?
Al1 Au2 Al3 72.80(5) 28 2_565 ?
Al1 Au2 Al3 131.48(6) . 2_565 ?
Al2 Au2 Al3 98.30(7) 26_556 2_565 ?
Al2 Au2 Al3 60.79(5) 2_565 2_565 ?
Al3 Au2 Al3 114.15(6) . 2_565 ?
Al3 Au2 Al3 154.20(7) 5 2_565 ?
Al3 Au2 Al3 59.42(8) 30 2_565 ?
Al1 Au2 Au2 125.50(3) 28 26_556 ?
Al1 Au2 Au2 125.50(3) . 26_556 ?
Al2 Au2 Au2 5.36(13) 26_556 26_556 ?
Al2 Au2 Au2 84.64(13) 2_565 26_556 ?
Al3 Au2 Au2 101.11(4) . 26_556 ?
Al3 Au2 Au2 59.45(2) 5 26_556 ?
Al3 Au2 Au2 59.45(2) 30 26_556 ?
Al3 Au2 Au2 101.11(4) 2_565 26_556 ?
Al1 Au2 Au2 125.50(3) 28 2_565 ?
Al1 Au2 Au2 125.50(3) . 2_565 ?
Al2 Au2 Au2 84.64(13) 26_556 2_565 ?
Al2 Au2 Au2 5.36(13) 2_565 2_565 ?
Al3 Au2 Au2 59.45(2) . 2_565 ?
Al3 Au2 Au2 101.11(4) 5 2_565 ?
Al3 Au2 Au2 101.11(4) 30 2_565 ?
Al3 Au2 Au2 59.45(2) 2_565 2_565 ?
Au2 Au2 Au2 90.0 26_556 2_565 ?
Al1 Au2 Ca3 74.67(2) 28 . ?
Al1 Au2 Ca3 74.67(2) . . ?
Al2 Au2 Ca3 148.42(12) 26_556 . ?
Al2 Au2 Ca3 69.14(14) 2_565 . ?
Al3 Au2 Ca3 66.58(4) . . ?
Al3 Au2 Ca3 122.76(3) 5 . ?
Al3 Au2 Ca3 122.76(3) 30 . ?
Al3 Au2 Ca3 66.58(4) 2_565 . ?
Au2 Au2 Ca3 153.78(2) 26_556 . ?
Au2 Au2 Ca3 63.78(2) 2_565 . ?
Al1 Au2 Ca3 74.67(2) 28 5 ?
Al1 Au2 Ca3 74.67(2) . 5 ?
Al2 Au2 Ca3 69.14(14) 26_556 5 ?
Al2 Au2 Ca3 148.42(12) 2_565 5 ?
Al3 Au2 Ca3 122.76(3) . 5 ?
Al3 Au2 Ca3 66.58(4) 5 5 ?
Al3 Au2 Ca3 66.58(4) 30 5 ?
Al3 Au2 Ca3 122.76(3) 2_565 5 ?
Au2 Au2 Ca3 63.78(2) 26_556 5 ?
Au2 Au2 Ca3 153.78(2) 2_565 5 ?
Ca3 Au2 Ca3 142.45(5) . 5 ?
Al2 Al2 Al2 90.0 26_556 2_565 ?
Al2 Al2 Au2 5.36(13) 26_556 26_556 ?
Al2 Al2 Au2 95.36(13) 2_565 26_556 ?
Al2 Al2 Au2 95.36(13) 26_556 2_565 ?
Al2 Al2 Au2 5.36(13) 2_565 2_565 ?
Au2 Al2 Au2 100.7(3) 26_556 2_565 ?
Al2 Al2 Al3 106.59(14) 26_556 . ?
Al2 Al2 Al3 64.55(12) 2_565 . ?
Au2 Al2 Al3 108.93(18) 26_556 . ?
Au2 Al2 Al3 62.96(8) 2_565 . ?
Al2 Al2 Al3 64.55(12) 26_556 5 ?
Al2 Al2 Al3 106.59(14) 2_565 5 ?
Au2 Al2 Al3 62.96(8) 26_556 5 ?
Au2 Al2 Al3 108.93(18) 2_565 5 ?
Al3 Al2 Al3 60.77(8) . 5 ?
Al2 Al2 Al3 64.55(12) 26_556 30 ?
Al2 Al2 Al3 106.59(14) 2_565 30 ?
Au2 Al2 Al3 62.96(8) 26_556 30 ?
Au2 Al2 Al3 108.93(18) 2_565 30 ?
Al3 Al2 Al3 168.3(3) . 30 ?
Al3 Al2 Al3 117.87(8) 5 30 ?
Al2 Al2 Al3 106.59(14) 26_556 2_565 ?
Al2 Al2 Al3 64.55(12) 2_565 2_565 ?
Au2 Al2 Al3 108.93(18) 26_556 2_565 ?
Au2 Al2 Al3 62.96(8) 2_565 2_565 ?
Al3 Al2 Al3 117.87(8) . 2_565 ?
Al3 Al2 Al3 168.3(3) 5 2_565 ?
Al3 Al2 Al3 60.77(8) 30 2_565 ?
Al2 Al2 Al1 127.42(4) 26_556 28 ?
Al2 Al2 Al1 127.42(4) 2_565 28 ?
Au2 Al2 Al1 123.24(7) 26_556 28 ?
Au2 Al2 Al1 123.24(7) 2_565 28 ?
Al3 Al2 Al1 121.7(2) . 28 ?
Al3 Al2 Al1 121.7(2) 5 28 ?
Al3 Al2 Al1 69.48(10) 30 28 ?
Al3 Al2 Al1 69.48(10) 2_565 28 ?
Al2 Al2 Al1 127.42(4) 26_556 . ?
Al2 Al2 Al1 127.42(4) 2_565 . ?
Au2 Al2 Al1 123.24(7) 26_556 . ?
Au2 Al2 Al1 123.24(7) 2_565 . ?
Al3 Al2 Al1 69.48(10) . . ?
Al3 Al2 Al1 69.48(10) 5 . ?
Al3 Al2 Al1 121.7(2) 30 . ?
Al3 Al2 Al1 121.7(2) 2_565 . ?
Al1 Al2 Al1 61.53(19) 28 . ?
Al2 Al2 Ca3 69.38(12) 26_556 5 ?
Al2 Al2 Ca3 159.38(12) 2_565 5 ?
Au2 Al2 Ca3 64.021(17) 26_556 5 ?
Au2 Al2 Ca3 164.7(3) 2_565 5 ?
Al3 Al2 Ca3 120.18(9) . 5 ?
Al3 Al2 Ca3 65.25(6) 5 5 ?
Al3 Al2 Ca3 65.25(6) 30 5 ?
Al3 Al2 Ca3 120.18(9) 2_565 5 ?
Al1 Al2 Ca3 69.22(12) 28 5 ?
Al1 Al2 Ca3 69.22(12) . 5 ?
Al2 Al2 Ca3 159.38(12) 26_556 . ?
Al2 Al2 Ca3 69.38(12) 2_565 . ?
Au2 Al2 Ca3 164.7(3) 26_556 . ?
Au2 Al2 Ca3 64.021(17) 2_565 . ?
Al3 Al2 Ca3 65.25(6) . . ?
Al3 Al2 Ca3 120.18(9) 5 . ?
Al3 Al2 Ca3 120.18(9) 30 . ?
Al3 Al2 Ca3 65.25(6) 2_565 . ?
Al1 Al2 Ca3 69.22(12) 28 . ?
Al1 Al2 Ca3 69.22(12) . . ?
Ca3 Al2 Ca3 131.2(2) 5 . ?
Au2 Ca3 Au2 180.0 34_565 10 ?
Au2 Ca3 Au2 101.259(18) 34_565 26 ?
Au2 Ca3 Au2 78.741(18) 10 26 ?
Au2 Ca3 Au2 78.741(18) 34_565 2_565 ?
Au2 Ca3 Au2 101.259(18) 10 2_565 ?
Au2 Ca3 Au2 180.00(5) 26 2_565 ?
Au2 Ca3 Au2 101.259(18) 34_565 . ?
Au2 Ca3 Au2 78.741(18) 10 . ?
Au2 Ca3 Au2 127.55(5) 26 . ?
Au2 Ca3 Au2 52.45(5) 2_565 . ?
Au2 Ca3 Au2 78.741(18) 34_565 25_565 ?
Au2 Ca3 Au2 101.259(18) 10 25_565 ?
Au2 Ca3 Au2 52.45(5) 26 25_565 ?
Au2 Ca3 Au2 127.55(5) 2_565 25_565 ?
Au2 Ca3 Au2 180.00(3) . 25_565 ?
Au2 Ca3 Au2 127.55(5) 34_565 33_565 ?
Au2 Ca3 Au2 52.45(5) 10 33_565 ?
Au2 Ca3 Au2 101.259(18) 26 33_565 ?
Au2 Ca3 Au2 78.741(18) 2_565 33_565 ?
Au2 Ca3 Au2 101.259(18) . 33_565 ?
Au2 Ca3 Au2 78.741(18) 25_565 33_565 ?
Au2 Ca3 Au2 52.45(5) 34_565 9 ?
Au2 Ca3 Au2 127.55(5) 10 9 ?
Au2 Ca3 Au2 78.741(18) 26 9 ?
Au2 Ca3 Au2 101.259(18) 2_565 9 ?
Au2 Ca3 Au2 78.741(18) . 9 ?
Au2 Ca3 Au2 101.259(18) 25_565 9 ?
Au2 Ca3 Au2 180.0 33_565 9 ?
Au2 Ca3 Al3 50.629(9) 34_565 . ?
Au2 Ca3 Al3 129.371(9) 10 . ?
Au2 Ca3 Al3 129.371(9) 26 . ?
Au2 Ca3 Al3 50.629(9) 2_565 . ?
Au2 Ca3 Al3 50.629(9) . . ?
Au2 Ca3 Al3 129.371(9) 25_565 . ?
Au2 Ca3 Al3 129.371(9) 33_565 . ?
Au2 Ca3 Al3 50.629(9) 9 . ?
Au2 Ca3 Al3 129.371(9) 34_565 25_565 ?
Au2 Ca3 Al3 50.629(9) 10 25_565 ?
Au2 Ca3 Al3 50.629(9) 26 25_565 ?
Au2 Ca3 Al3 129.371(9) 2_565 25_565 ?
Au2 Ca3 Al3 129.371(9) . 25_565 ?
Au2 Ca3 Al3 50.629(9) 25_565 25_565 ?
Au2 Ca3 Al3 50.629(9) 33_565 25_565 ?
Au2 Ca3 Al3 129.371(9) 9 25_565 ?
Al3 Ca3 Al3 180.0 . 25_565 ?
Au2 Ca3 Al3 50.629(9) 34_565 26 ?
Au2 Ca3 Al3 129.371(9) 10 26 ?
Au2 Ca3 Al3 50.629(9) 26 26 ?
Au2 Ca3 Al3 129.371(9) 2_565 26 ?
Au2 Ca3 Al3 129.371(9) . 26 ?
Au2 Ca3 Al3 50.629(9) 25_565 26 ?
Au2 Ca3 Al3 129.371(9) 33_565 26 ?
Au2 Ca3 Al3 50.629(9) 9 26 ?
Al3 Ca3 Al3 90.0 . 26 ?
Al3 Ca3 Al3 90.0 25_565 26 ?
Au2 Ca3 Al3 129.371(9) 34_565 2_565 ?
Au2 Ca3 Al3 50.629(9) 10 2_565 ?
Au2 Ca3 Al3 129.371(9) 26 2_565 ?
Au2 Ca3 Al3 50.629(9) 2_565 2_565 ?
Au2 Ca3 Al3 50.629(9) . 2_565 ?
Au2 Ca3 Al3 129.371(9) 25_565 2_565 ?
Au2 Ca3 Al3 50.629(9) 33_565 2_565 ?
Au2 Ca3 Al3 129.371(9) 9 2_565 ?
Al3 Ca3 Al3 90.0 . 2_565 ?
Al3 Ca3 Al3 90.0 25_565 2_565 ?
Al3 Ca3 Al3 180.0 26 2_565 ?
Al3 Cr1 Al3 180.0 33_666 9 ?
Al3 Cr1 Al3 60.0 33_666 25_666 ?
Al3 Cr1 Al3 120.0 9 25_666 ?
Al3 Cr1 Al3 60.0 33_666 29_666 ?
Al3 Cr1 Al3 120.0 9 29_666 ?
Al3 Cr1 Al3 60.0 25_666 29_666 ?
Al3 Cr1 Al3 120.0 33_666 5 ?
Al3 Cr1 Al3 60.0 9 5 ?
Al3 Cr1 Al3 120.0 25_666 5 ?
Al3 Cr1 Al3 180.0 29_666 5 ?
Al3 Cr1 Al3 120.0 33_666 . ?
Al3 Cr1 Al3 60.0 9 . ?
Al3 Cr1 Al3 180.0 25_666 . ?
Al3 Cr1 Al3 120.0 29_666 . ?
Al3 Cr1 Al3 60.0 5 . ?
Al3 Cr1 Al3 90.0 33_666 34_565 ?
Al3 Cr1 Al3 90.0 9 34_565 ?
Al3 Cr1 Al3 120.0 25_666 34_565 ?
Al3 Cr1 Al3 60.0 29_666 34_565 ?
Al3 Cr1 Al3 120.0 5 34_565 ?
Al3 Cr1 Al3 60.0 . 34_565 ?
Al3 Cr1 Al3 60.0 33_666 6_566 ?
Al3 Cr1 Al3 120.0 9 6_566 ?
Al3 Cr1 Al3 120.0 25_666 6_566 ?
Al3 Cr1 Al3 90.0 29_666 6_566 ?
Al3 Cr1 Al3 90.0 5 6_566 ?
Al3 Cr1 Al3 60.0 . 6_566 ?
Al3 Cr1 Al3 60.0 34_565 6_566 ?
Al3 Cr1 Al3 120.0 33_666 30_655 ?
Al3 Cr1 Al3 60.0 9 30_655 ?
Al3 Cr1 Al3 60.0 25_666 30_655 ?
Al3 Cr1 Al3 90.0 29_666 30_655 ?
Al3 Cr1 Al3 90.0 5 30_655 ?
Al3 Cr1 Al3 120.0 . 30_655 ?
Al3 Cr1 Al3 120.0 34_565 30_655 ?
Al3 Cr1 Al3 180.0 6_566 30_655 ?
Al3 Cr1 Al3 120.0 33_666 2_665 ?
Al3 Cr1 Al3 60.0 9 2_665 ?
Al3 Cr1 Al3 90.0 25_666 2_665 ?
Al3 Cr1 Al3 60.0 29_666 2_665 ?
Al3 Cr1 Al3 120.0 5 2_665 ?
Al3 Cr1 Al3 90.0 . 2_665 ?
Al3 Cr1 Al3 60.0 34_565 2_665 ?
Al3 Cr1 Al3 120.0 6_566 2_665 ?
Al3 Cr1 Al3 60.0 30_655 2_665 ?
Al3 Cr1 Al3 60.0 33_666 26_556 ?
Al3 Cr1 Al3 120.0 9 26_556 ?
Al3 Cr1 Al3 90.0 25_666 26_556 ?
Al3 Cr1 Al3 120.0 29_666 26_556 ?
Al3 Cr1 Al3 60.0 5 26_556 ?
Al3 Cr1 Al3 90.0 . 26_556 ?
Al3 Cr1 Al3 120.0 34_565 26_556 ?
Al3 Cr1 Al3 60.0 6_566 26_556 ?
Al3 Cr1 Al3 120.0 30_655 26_556 ?
Al3 Cr1 Al3 180.0 2_665 26_556 ?
Al3 Cr1 Al3 90.0 33_666 10_656 ?
Al3 Cr1 Al3 90.0 9 10_656 ?
Al3 Cr1 Al3 60.0 25_666 10_656 ?
Al3 Cr1 Al3 120.0 29_666 10_656 ?
Al3 Cr1 Al3 60.0 5 10_656 ?
Al3 Cr1 Al3 120.0 . 10_656 ?
Al3 Cr1 Al3 180.0 34_565 10_656 ?
Al3 Cr1 Al3 120.0 6_566 10_656 ?
Al3 Cr1 Al3 60.0 30_655 10_656 ?
Al3 Cr1 Al3 120.0 2_665 10_656 ?
Al3 Cr1 Al3 60.0 26_556 10_656 ?
Al2 Al3 Al2 107.7(3) . 9 ?
Al2 Al3 Al2 132.37(19) . 34_565 ?
Al2 Al3 Al2 50.9(2) 9 34_565 ?
Al2 Al3 Al2 50.9(2) . 2_565 ?
Al2 Al3 Al2 132.37(19) 9 2_565 ?
Al2 Al3 Al2 107.7(3) 34_565 2_565 ?
Al2 Al3 Al3 155.45(16) . 34_565 ?
Al2 Al3 Al3 95.85(17) 9 34_565 ?
Al2 Al3 Al3 59.62(4) 34_565 34_565 ?
Al2 Al3 Al3 107.57(9) 2_565 34_565 ?
Al2 Al3 Al3 95.85(17) . 6_566 ?
Al2 Al3 Al3 155.45(16) 9 6_566 ?
Al2 Al3 Al3 107.57(9) 34_565 6_566 ?
Al2 Al3 Al3 59.62(4) 2_565 6_566 ?
Al3 Al3 Al3 60.0 34_565 6_566 ?
Al2 Al3 Cr1 113.81(10) . . ?
Al2 Al3 Cr1 113.81(10) 9 . ?
Al2 Al3 Cr1 113.81(10) 34_565 . ?
Al2 Al3 Cr1 113.81(10) 2_565 . ?
Al3 Al3 Cr1 60.0 34_565 . ?
Al3 Al3 Cr1 60.0 6_566 . ?
Al2 Al3 Al3 107.57(9) . 9 ?
Al2 Al3 Al3 59.62(4) 9 9 ?
Al2 Al3 Al3 95.85(17) 34_565 9 ?
Al2 Al3 Al3 155.45(16) 2_565 9 ?
Al3 Al3 Al3 90.0 34_565 9 ?
Al3 Al3 Al3 120.0 6_566 9 ?
Cr1 Al3 Al3 60.0 . 9 ?
Al2 Al3 Al3 59.62(4) . 5 ?
Al2 Al3 Al3 107.57(9) 9 5 ?
Al2 Al3 Al3 155.45(17) 34_565 5 ?
Al2 Al3 Al3 95.85(17) 2_565 5 ?
Al3 Al3 Al3 120.0 34_565 5 ?
Al3 Al3 Al3 90.0 6_566 5 ?
Cr1 Al3 Al3 60.0 . 5 ?
Al3 Al3 Al3 60.0 9 5 ?
Al2 Al3 Au2 100.73(19) . 9 ?
Al2 Al3 Au2 7.05(16) 9 9 ?
Al2 Al3 Au2 56.25(12) 34_565 9 ?
Al2 Al3 Au2 128.55(11) 2_565 9 ?
Al3 Al3 Au2 102.90(3) 34_565 9 ?
Al3 Al3 Au2 162.35(3) 6_566 9 ?
Cr1 Al3 Au2 117.21(4) . 9 ?
Al3 Al3 Au2 60.29(4) 9 9 ?
Al3 Al3 Au2 103.54(2) 5 9 ?
Al2 Al3 Au2 7.05(16) . . ?
Al2 Al3 Au2 100.73(19) 9 . ?
Al2 Al3 Au2 128.55(11) 34_565 . ?
Al2 Al3 Au2 56.25(12) 2_565 . ?
Al3 Al3 Au2 162.35(3) 34_565 . ?
Al3 Al3 Au2 102.90(3) 6_566 . ?
Cr1 Al3 Au2 117.21(4) . . ?
Al3 Al3 Au2 103.54(2) 9 . ?
Al3 Al3 Au2 60.29(4) 5 . ?
Au2 Al3 Au2 93.73(7) 9 . ?
Al2 Al3 Au2 56.25(12) . 2_565 ?
Al2 Al3 Au2 128.55(11) 9 2_565 ?
Al2 Al3 Au2 100.73(19) 34_565 2_565 ?
Al2 Al3 Au2 7.05(15) 2_565 2_565 ?
Al3 Al3 Au2 103.54(2) 34_565 2_565 ?
Al3 Al3 Au2 60.29(4) 6_566 2_565 ?
Cr1 Al3 Au2 117.21(4) . 2_565 ?
Al3 Al3 Au2 162.35(3) 9 2_565 ?
Al3 Al3 Au2 102.90(3) 5 2_565 ?
Au2 Al3 Au2 125.57(9) 9 2_565 ?
Au2 Al3 Au2 61.10(4) . 2_565 ?
Au1 Al1 Au2 109.94(6) . . ?
Au1 Al1 Au2 109.94(6) . 9 ?
Au2 Al1 Au2 109.00(6) . 9 ?
Au1 Al1 Au2 109.94(6) . 5 ?
Au2 Al1 Au2 109.00(6) . 5 ?
Au2 Al1 Au2 109.00(6) 9 5 ?
Au1 Al1 Al2 113.97(9) . 9 ?
Au2 Al1 Al2 106.92(7) . 9 ?
Au2 Al1 Al2 4.04(8) 9 9 ?
Au2 Al1 Al2 106.92(7) 5 9 ?
Au1 Al1 Al2 113.97(9) . 5 ?
Au2 Al1 Al2 106.92(7) . 5 ?
Au2 Al1 Al2 106.92(7) 9 5 ?
Au2 Al1 Al2 4.04(8) 5 5 ?
Al2 Al1 Al2 104.62(11) 9 5 ?
Au1 Al1 Al2 113.97(9) . . ?
Au2 Al1 Al2 4.04(8) . . ?
Au2 Al1 Al2 106.92(7) 9 . ?
Au2 Al1 Al2 106.92(7) 5 . ?
Al2 Al1 Al2 104.62(11) 9 . ?
Al2 Al1 Al2 104.62(11) 5 . ?
Au1 Al1 Al1 54.7 . 28 ?
Au2 Al1 Al1 55.20(6) . 28 ?
Au2 Al1 Al1 125.50(3) 9 28 ?
Au2 Al1 Al1 125.50(3) 5 28 ?
Al2 Al1 Al1 127.42(4) 9 28 ?
Al2 Al1 Al1 127.42(4) 5 28 ?
Al2 Al1 Al1 59.24(9) . 28 ?
Au1 Al1 Al1 54.7 . 27 ?
Au2 Al1 Al1 125.50(3) . 27 ?
Au2 Al1 Al1 125.50(3) 9 27 ?
Au2 Al1 Al1 55.20(6) 5 27 ?
Al2 Al1 Al1 127.42(4) 9 27 ?
Al2 Al1 Al1 59.24(9) 5 27 ?
Al2 Al1 Al1 127.42(4) . 27 ?
Al1 Al1 Al1 90.0 28 27 ?
Au1 Al1 Al1 54.7 . 26 ?
Au2 Al1 Al1 125.50(3) . 26 ?
Au2 Al1 Al1 55.20(6) 9 26 ?
Au2 Al1 Al1 125.50(3) 5 26 ?
Al2 Al1 Al1 59.24(9) 9 26 ?
Al2 Al1 Al1 127.42(4) 5 26 ?
Al2 Al1 Al1 127.42(4) . 26 ?
Al1 Al1 Al1 90.0 28 26 ?
Al1 Al1 Al1 90.0 27 26 ?
Au1 Al1 Ca3 90.15(4) . . ?
Au2 Al1 Ca3 61.906(7) . . ?
Au2 Al1 Ca3 61.906(7) 9 . ?
Au2 Al1 Ca3 159.92(10) 5 . ?
Al2 Al1 Ca3 62.75(2) 9 . ?
Al2 Al1 Ca3 155.88(12) 5 . ?
Al2 Al1 Ca3 62.75(2) . . ?
Al1 Al1 Ca3 66.00(3) 28 . ?
Al1 Al1 Ca3 144.88(4) 27 . ?
Al1 Al1 Ca3 66.00(3) 26 . ?
Au1 Al1 Ca3 90.15(4) . 9 ?
Au2 Al1 Ca3 159.92(10) . 9 ?
Au2 Al1 Ca3 61.906(7) 9 9 ?
Au2 Al1 Ca3 61.906(7) 5 9 ?
Al2 Al1 Ca3 62.75(2) 9 9 ?
Al2 Al1 Ca3 62.75(2) 5 9 ?
Al2 Al1 Ca3 155.88(12) . 9 ?
Al1 Al1 Ca3 144.88(4) 28 9 ?
Al1 Al1 Ca3 66.00(3) 27 9 ?
Al1 Al1 Ca3 66.00(3) 26 9 ?
Ca3 Al1 Ca3 120.0 . 9 ?

loop_
_geom_bond_atom_site_label_1
_geom_bond_atom_site_label_2
_geom_bond_distance
_geom_bond_site_symmetry_2
_geom_bond_publ_flag
Au1 Al1 2.467(3) 25 ?
Au1 Al1 2.467(3) . ?
Au1 Al1 2.467(3) 28 ?
Au1 Al1 2.467(3) 2 ?
Au1 Al1 2.467(3) 26 ?
Au1 Al1 2.467(3) 3 ?
Au1 Al1 2.467(3) 27 ?
Au1 Al1 2.467(3) 4 ?
Au2 Al1 2.4955(14) 28 ?
Au2 Al1 2.4955(14) . ?
Au2 Al2 2.599(6) 26_556 ?
Au2 Al2 2.599(6) 2_565 ?
Au2 Al3 2.7842(11) . ?
Au2 Al3 2.7842(11) 5 ?
Au2 Al3 2.7842(11) 30 ?
Au2 Al3 2.7842(11) 2_565 ?
Au2 Au2 2.8304(19) 26_556 ?
Au2 Au2 2.8304(19) 2_565 ?
Au2 Ca3 3.2028(4) . ?
Au2 Ca3 3.2028(4) 5 ?
Al2 Al2 2.345(11) 26_556 ?
Al2 Al2 2.345(11) 2_565 ?
Al2 Au2 2.599(6) 26_556 ?
Al2 Au2 2.599(6) 2_565 ?
Al2 Al3 2.7281(13) . ?
Al2 Al3 2.7281(13) 5 ?
Al2 Al3 2.7281(13) 30 ?
Al2 Al3 2.7281(13) 2_565 ?
Al2 Al1 2.784(7) 28 ?
Al2 Al1 2.784(7) . ?
Al2 Ca3 3.329(3) 5 ?
Al2 Ca3 3.329(3) . ?
Ca3 Au2 3.2028(4) 34_565 ?
Ca3 Au2 3.2028(4) 10 ?
Ca3 Au2 3.2028(4) 26 ?
Ca3 Au2 3.2028(4) 2_565 ?
Ca3 Au2 3.2028(4) 25_565 ?
Ca3 Au2 3.2028(4) 33_565 ?
Ca3 Au2 3.2028(4) 9 ?
Ca3 Al3 3.305(2) . ?
Ca3 Al3 3.305(2) 25_565 ?
Ca3 Al3 3.305(2) 26 ?
Ca3 Al3 3.305(2) 2_565 ?
Cr1 Al3 2.760(2) 33_666 ?
Cr1 Al3 2.760(2) 9 ?
Cr1 Al3 2.760(2) 25_666 ?
Cr1 Al3 2.760(2) 29_666 ?
Cr1 Al3 2.760(2) 5 ?
Cr1 Al3 2.760(2) . ?
Cr1 Al3 2.760(2) 34_565 ?
Cr1 Al3 2.760(2) 6_566 ?
Cr1 Al3 2.760(2) 30_655 ?
Cr1 Al3 2.760(2) 2_665 ?
Cr1 Al3 2.760(2) 26_556 ?
Cr1 Al3 2.760(2) 10_656 ?
Al3 Al2 2.7281(13) 9 ?
Al3 Al2 2.7281(13) 34_565 ?
Al3 Al2 2.7281(13) 2_565 ?
Al3 Al3 2.760(2) 34_565 ?
Al3 Al3 2.760(2) 6_566 ?
Al3 Al3 2.760(2) 9 ?
Al3 Al3 2.760(2) 5 ?
Al3 Au2 2.7842(11) 9 ?
Al3 Au2 2.7842(11) 2_565 ?
Al1 Au2 2.4955(14) 9 ?
Al1 Au2 2.4955(14) 5 ?
Al1 Al2 2.784(7) 9 ?
Al1 Al2 2.784(7) 5 ?
Al1 Al1 2.848(3) 28 ?
Al1 Al1 2.848(3) 27 ?
Al1 Al1 2.848(3) 26 ?
Al1 Ca3 3.50148(12) 9 ?
